data_4127951
loop_
_publ_author_name
'Zhu, Xiaolong'
'Hu, Chunhua T.'
'Yang, Jingxiang'
'Joyce, Leo A.'
'Qiu, Mengdi'
'Ward, Michael D.'
'Kahr, Bart'

_publ_section_title
;
 Manipulating Solid Forms of Contact Insecticides for Infectious Disease
 Prevention.
;
_journal_issue 42
_journal_name_full 'Journal of the American Chemical Society'
_journal_page_first 16858
_journal_page_last 16864
_journal_paper_doi 10.1021/jacs.9b08125
_journal_volume 141
_journal_year 2019
_chemical_absolute_configuration rmad
_chemical_formula_sum 'C14 H9 Cl4 F'
_chemical_formula_weight 338.01
_space_group_crystal_system monoclinic
_space_group_IT_number 4
_space_group_name_Hall 'P 2yb'
_space_group_name_H-M_alt 'P 1 21 1'
_symmetry_space_group_name_Hall 'P 2yb'
_symmetry_space_group_name_H-M 'P 1 21 1'
_atom_sites_solution_hydrogens geom
_audit_creation_method SHELXL-2018/3
_cell_angle_alpha 90
_cell_angle_beta 94.5070(10)
_cell_angle_gamma 90
_cell_formula_units_Z 4
_cell_length_a 9.9215(7)
_cell_length_b 7.8098(5)
_cell_length_c 18.1864(12)
_cell_measurement_reflns_used 9976
_cell_measurement_temperature 100(2)
_cell_measurement_theta_max 28.21
_cell_measurement_theta_min 2.25
_cell_volume 1404.81(16)
_computing_cell_refinement 'Bruker SAINT'
_computing_data_collection 'Bruker APEX2'
_computing_data_reduction 'Bruker SAINT'
_computing_structure_refinement 'SHELXL-2018/3 (Sheldrick, 2018)'
_computing_structure_solution 'SHELXT (Sheldrick 2015)'
_diffrn_ambient_temperature 100(2)
_diffrn_measured_fraction_theta_full 1.000
_diffrn_measured_fraction_theta_max 1.000
_diffrn_measurement_device_type 'Bruker APEX-II CCD'
_diffrn_measurement_method '\w scans'
_diffrn_radiation_source 'sealed tube'
_diffrn_radiation_type MoK\a
_diffrn_radiation_wavelength 0.71073
_diffrn_reflns_av_R_equivalents 0.0263
_diffrn_reflns_av_unetI/netI 0.0292
_diffrn_reflns_Laue_measured_fraction_full 1.000
_diffrn_reflns_Laue_measured_fraction_max 1.000
_diffrn_reflns_limit_h_max 13
_diffrn_reflns_limit_h_min -13
_diffrn_reflns_limit_k_max 10
_diffrn_reflns_limit_k_min -10
_diffrn_reflns_limit_l_max 24
_diffrn_reflns_limit_l_min -24
_diffrn_reflns_number 22250
_diffrn_reflns_point_group_measured_fraction_full 1.000
_diffrn_reflns_point_group_measured_fraction_max 0.999
_diffrn_reflns_theta_full 25.242
_diffrn_reflns_theta_max 28.313
_diffrn_reflns_theta_min 2.059
_exptl_absorpt_coefficient_mu 0.834
_exptl_absorpt_correction_T_max 0.7457
_exptl_absorpt_correction_T_min 0.6645
_exptl_absorpt_correction_type multi-scan
_exptl_absorpt_process_details SADABS
_exptl_crystal_colour colourless
_exptl_crystal_density_diffrn 1.598
_exptl_crystal_description needle
_exptl_crystal_F_000 680
_exptl_crystal_size_max 0.280
_exptl_crystal_size_mid 0.210
_exptl_crystal_size_min 0.050
_refine_diff_density_max 0.292
_refine_diff_density_min -0.210
_refine_diff_density_rms 0.050
_refine_ls_abs_structure_details
;
 Flack x determined using 2952 quotients [(I+)-(I-)]/[(I+)+(I-)]
 (Parsons, Flack and Wagner, Acta Cryst. B69 (2013) 249-259).
;
_refine_ls_abs_structure_Flack 0.011(17)
_refine_ls_extinction_method none
_refine_ls_goodness_of_fit_ref 1.034
_refine_ls_hydrogen_treatment constr
_refine_ls_matrix_type full
_refine_ls_number_parameters 343
_refine_ls_number_reflns 7007
_refine_ls_number_restraints 1
_refine_ls_restrained_S_all 1.034
_refine_ls_R_factor_all 0.0271
_refine_ls_R_factor_gt 0.0254
_refine_ls_shift/su_max 0.001
_refine_ls_shift/su_mean 0.000
_refine_ls_structure_factor_coef Fsqd
_refine_ls_weighting_details 'w=1/[\s^2^(Fo^2^)+(0.0299P)^2^+0.1611P] where P=(Fo^2^+2Fc^2^)/3'
_refine_ls_weighting_scheme calc
_refine_ls_wR_factor_gt 0.0576
_refine_ls_wR_factor_ref 0.0584
_reflns_Friedel_coverage 0.865
_reflns_Friedel_fraction_full 1.000
_reflns_Friedel_fraction_max 0.999
_reflns_number_gt 6680
_reflns_number_total 7007
_reflns_threshold_expression 'I > 2\s(I)'
_cod_data_source_file ja9b08125_si_002.cif
_cod_data_source_block (S)-MFDT
_cod_database_code 4127951
_shelx_shelxl_version_number 2018/3
_shelx_space_group_comment
;
The symmetry employed for this shelxl refinement is uniquely defined
by the following loop, which should always be used as a source of
symmetry information in preference to the above space-group names.
They are only intended as comments.
;
_shelx_estimated_absorpt_t_min 0.800
_shelx_estimated_absorpt_t_max 0.959

loop_
_space_group_symop_operation_xyz
'x, y, z'
'-x, y+1/2, -z'

loop_
_atom_site_label
_atom_site_type_symbol
_atom_site_fract_x
_atom_site_fract_y
_atom_site_fract_z
_atom_site_U_iso_or_equiv
_atom_site_adp_type
_atom_site_occupancy
_atom_site_site_symmetry_order
_atom_site_calc_flag
_atom_site_refinement_flags_posn
_atom_site_refinement_flags_adp
Cl1 Cl 0.52025(6) -0.17315(8) 0.28146(3) 0.02120(13) Uani 1 1 d . .
C1 C 0.4599(2) 0.0106(3) 0.23028(13) 0.0175(5) Uani 1 1 d . .
F1 F 0.52275(19) 0.6615(2) 0.01538(9) 0.0346(4) Uani 1 1 d . .
Cl2 Cl 0.42891(6) -0.05360(8) 0.13678(3) 0.02056(13) Uani 1 1 d . .
C2 C 0.5681(2) 0.1550(3) 0.23755(13) 0.0149(4) Uani 1 1 d . .
H2 H 0.656100 0.098225 0.229590 0.018 Uiso 1 1 calc R U
F2 F 0.89015(18) 0.9170(2) 0.53486(8) 0.0357(4) Uani 1 1 d . .
Cl3 Cl 0.30398(6) 0.07223(8) 0.26504(3) 0.02087(13) Uani 1 1 d . .
C3 C 0.5839(2) 0.2264(3) 0.31634(13) 0.0153(5) Uani 1 1 d . .
Cl5 Cl 1.18542(6) 0.56135(8) 0.28782(3) 0.02245(13) Uani 1 1 d . .
C5 C 0.5135(2) 0.4170(4) 0.41107(13) 0.0209(5) Uani 1 1 d . .
H5 H 0.456900 0.506442 0.426058 0.025 Uiso 1 1 calc R U
Cl4 Cl 0.61856(7) 0.40945(10) 0.55279(3) 0.02864(15) Uani 1 1 d . .
C4 C 0.5041(2) 0.3604(3) 0.33827(14) 0.0197(5) Uani 1 1 d . .
H4 H 0.442219 0.414281 0.303046 0.024 Uiso 1 1 calc R U
Cl7 Cl 0.97085(6) 0.31838(8) 0.30077(3) 0.02308(13) Uani 1 1 d . .
C7 C 0.6917(2) 0.2116(3) 0.44043(14) 0.0203(5) Uani 1 1 d . .
H7 H 0.757294 0.163213 0.475219 0.024 Uiso 1 1 calc R U
Cl6 Cl 1.03858(6) 0.42499(8) 0.15700(3) 0.02055(13) Uani 1 1 d . .
C6 C 0.6067(2) 0.3407(4) 0.46106(13) 0.0200(5) Uani 1 1 d . .
Cl8 Cl 0.92130(7) 1.17277(8) 0.00756(3) 0.02422(14) Uani 1 1 d . .
C8 C 0.6792(2) 0.1542(3) 0.36793(13) 0.0186(5) Uani 1 1 d . .
H8 H 0.736184 0.064839 0.353218 0.022 Uiso 1 1 calc R U
C9 C 0.5491(2) 0.2927(3) 0.17805(13) 0.0169(5) Uani 1 1 d . .
C11 C 0.4171(3) 0.4962(3) 0.10278(14) 0.0237(6) Uani 1 1 d . .
H11 H 0.333265 0.550523 0.088958 0.028 Uiso 1 1 calc R U
C10 C 0.4265(3) 0.3726(3) 0.15748(14) 0.0205(5) Uani 1 1 d . .
H10 H 0.348196 0.341968 0.181343 0.025 Uiso 1 1 calc R U
C12 C 0.5320(3) 0.5389(3) 0.06868(13) 0.0234(6) Uani 1 1 d . .
C13 C 0.6544(3) 0.4627(3) 0.08631(14) 0.0224(5) Uani 1 1 d . .
H13 H 0.731643 0.493302 0.061518 0.027 Uiso 1 1 calc R U
C14 C 0.6626(2) 0.3390(3) 0.14162(13) 0.0180(5) Uani 1 1 d . .
H14 H 0.746819 0.285117 0.154842 0.022 Uiso 1 1 calc R U
C15 C 1.0231(2) 0.4967(3) 0.24874(13) 0.0168(5) Uani 1 1 d . .
C16 C 0.9151(2) 0.6410(3) 0.24932(13) 0.0152(5) Uani 1 1 d . .
H16 H 0.826054 0.582614 0.238324 0.018 Uiso 1 1 calc R U
C17 C 0.9236(2) 0.7751(3) 0.18899(13) 0.0158(5) Uani 1 1 d . .
C18 C 1.0435(2) 0.8504(3) 0.16963(13) 0.0187(5) Uani 1 1 d . .
H18 H 1.127088 0.816578 0.194449 0.022 Uiso 1 1 calc R U
C19 C 1.0424(3) 0.9739(3) 0.11466(14) 0.0188(5) Uani 1 1 d . .
H19 H 1.124388 1.025750 0.102620 0.023 Uiso 1 1 calc R U
C20 C 0.9207(3) 1.0208(3) 0.07749(13) 0.0174(5) Uani 1 1 d . .
C21 C 0.8001(2) 0.9481(3) 0.09517(13) 0.0189(5) Uani 1 1 d . .
H21 H 0.717054 0.980732 0.069467 0.023 Uiso 1 1 calc R U
C22 C 0.8025(2) 0.8273(3) 0.15074(13) 0.0168(5) Uani 1 1 d . .
H22 H 0.719725 0.778261 0.163356 0.020 Uiso 1 1 calc R U
C23 C 0.9091(2) 0.7190(3) 0.32598(13) 0.0167(5) Uani 1 1 d . .
C24 C 0.8151(2) 0.6576(3) 0.37254(14) 0.0200(5) Uani 1 1 d . .
H24 H 0.755067 0.568462 0.355884 0.024 Uiso 1 1 calc R U
C25 C 0.8077(3) 0.7241(4) 0.44265(15) 0.0255(6) Uani 1 1 d . .
H25 H 0.742498 0.682878 0.473905 0.031 Uiso 1 1 calc R U
C26 C 0.8966(3) 0.8511(4) 0.46595(13) 0.0238(6) Uani 1 1 d . .
C27 C 0.9908(3) 0.9179(4) 0.42196(14) 0.0249(6) Uani 1 1 d . .
H27 H 1.050270 1.006905 0.439340 0.030 Uiso 1 1 calc R U
C28 C 0.9959(3) 0.8509(3) 0.35131(14) 0.0204(5) Uani 1 1 d . .
H28 H 1.059386 0.895481 0.319839 0.024 Uiso 1 1 calc R U

loop_
_atom_site_aniso_label
_atom_site_aniso_U_11
_atom_site_aniso_U_22
_atom_site_aniso_U_33
_atom_site_aniso_U_23
_atom_site_aniso_U_13
_atom_site_aniso_U_12
Cl1 0.0261(3) 0.0159(3) 0.0217(3) 0.0030(2) 0.0028(2) 0.0005(2)
C1 0.0181(12) 0.0175(12) 0.0168(11) -0.0012(9) 0.0014(9) 0.0011(9)
F1 0.0594(11) 0.0220(8) 0.0227(9) 0.0075(7) 0.0043(8) 0.0029(8)
Cl2 0.0244(3) 0.0197(3) 0.0173(3) -0.0032(2) -0.0004(2) -0.0016(2)
C2 0.0128(10) 0.0153(11) 0.0166(11) -0.0008(9) 0.0017(8) 0.0013(9)
F2 0.0528(10) 0.0396(10) 0.0141(7) -0.0049(8) -0.0003(7) 0.0133(9)
Cl3 0.0151(3) 0.0230(3) 0.0249(3) -0.0028(3) 0.0040(2) -0.0027(2)
C3 0.0135(11) 0.0171(11) 0.0154(11) -0.0011(9) 0.0026(9) -0.0020(9)
Cl5 0.0157(3) 0.0236(3) 0.0273(3) -0.0026(3) -0.0026(2) 0.0035(2)
C5 0.0178(12) 0.0222(12) 0.0231(12) -0.0055(11) 0.0029(9) 0.0021(10)
Cl4 0.0354(4) 0.0346(4) 0.0162(3) -0.0045(3) 0.0047(2) -0.0002(3)
C4 0.0159(11) 0.0215(13) 0.0214(12) -0.0011(10) -0.0011(9) 0.0027(9)
Cl7 0.0292(3) 0.0167(3) 0.0236(3) 0.0042(2) 0.0034(2) 0.0016(3)
C7 0.0194(12) 0.0224(13) 0.0187(12) 0.0030(10) -0.0007(10) 0.0002(10)
Cl6 0.0253(3) 0.0178(3) 0.0189(3) -0.0030(2) 0.0038(2) 0.0019(2)
C6 0.0219(12) 0.0243(13) 0.0141(11) -0.0035(10) 0.0042(9) -0.0038(10)
Cl8 0.0354(4) 0.0204(3) 0.0169(3) 0.0032(2) 0.0020(2) -0.0026(3)
C8 0.0166(11) 0.0183(12) 0.0211(12) 0.0013(10) 0.0033(9) 0.0004(10)
C9 0.0203(12) 0.0141(12) 0.0160(11) -0.0031(9) 0.0001(9) -0.0005(9)
C11 0.0292(14) 0.0202(13) 0.0210(13) -0.0025(10) -0.0036(10) 0.0059(11)
C10 0.0205(12) 0.0196(13) 0.0213(12) 0.0014(10) 0.0007(10) 0.0009(10)
C12 0.0419(16) 0.0140(12) 0.0140(11) 0.0006(10) 0.0001(11) 0.0003(11)
C13 0.0307(13) 0.0184(13) 0.0188(12) -0.0029(10) 0.0068(10) -0.0037(11)
C14 0.0210(12) 0.0151(11) 0.0179(12) -0.0034(10) 0.0019(9) 0.0003(10)
C15 0.0175(12) 0.0165(11) 0.0165(11) -0.0009(9) 0.0021(9) -0.0005(9)
C16 0.0126(10) 0.0163(11) 0.0166(11) -0.0010(9) 0.0004(8) -0.0003(9)
C17 0.0192(12) 0.0125(11) 0.0156(11) -0.0028(9) 0.0013(9) -0.0007(9)
C18 0.0174(11) 0.0182(12) 0.0202(12) -0.0020(10) -0.0014(9) -0.0015(9)
C19 0.0211(12) 0.0169(12) 0.0189(12) -0.0019(10) 0.0039(9) -0.0033(10)
C20 0.0246(12) 0.0147(12) 0.0132(11) -0.0012(9) 0.0030(9) 0.0007(9)
C21 0.0204(11) 0.0186(12) 0.0174(11) -0.0021(10) -0.0008(9) 0.0039(10)
C22 0.0174(11) 0.0150(11) 0.0181(11) -0.0055(10) 0.0027(9) -0.0001(10)
C23 0.0169(12) 0.0169(12) 0.0161(11) -0.0006(9) -0.0005(9) 0.0044(9)
C24 0.0201(12) 0.0169(12) 0.0225(13) 0.0008(10) -0.0006(9) 0.0036(10)
C25 0.0318(15) 0.0253(14) 0.0201(13) 0.0050(11) 0.0059(11) 0.0071(12)
C26 0.0335(14) 0.0256(14) 0.0118(11) -0.0037(10) -0.0019(10) 0.0111(11)
C27 0.0232(12) 0.0265(14) 0.0236(13) -0.0084(11) -0.0061(10) 0.0044(11)
C28 0.0191(12) 0.0200(13) 0.0220(12) -0.0044(10) 0.0012(9) 0.0003(10)

loop_
_atom_type_symbol
_atom_type_description
_atom_type_scat_dispersion_real
_atom_type_scat_dispersion_imag
_atom_type_scat_source
C C 0.0033 0.0016 'International Tables Vol C Tables 4.2.6.8 and 6.1.1.4'
H H 0.0000 0.0000 'International Tables Vol C Tables 4.2.6.8 and 6.1.1.4'
F F 0.0171 0.0103 'International Tables Vol C Tables 4.2.6.8 and 6.1.1.4'
Cl Cl 0.1484 0.1585 'International Tables Vol C Tables 4.2.6.8 and 6.1.1.4'

loop_
_geom_angle_atom_site_label_1
_geom_angle_atom_site_label_2
_geom_angle_atom_site_label_3
_geom_angle
C2 C1 Cl2 110.64(17)
C2 C1 Cl3 112.73(17)
Cl2 C1 Cl3 109.03(13)
C2 C1 Cl1 109.70(16)
Cl2 C1 Cl1 107.31(13)
Cl3 C1 Cl1 107.24(13)
C9 C2 C3 113.8(2)
C9 C2 C1 113.86(19)
C3 C2 C1 111.23(19)
C9 C2 H2 105.7
C3 C2 H2 105.7
C1 C2 H2 105.7
C4 C3 C8 118.8(2)
C4 C3 C2 121.6(2)
C8 C3 C2 119.6(2)
C6 C5 C4 118.8(2)
C6 C5 H5 120.6
C4 C5 H5 120.6
C3 C4 C5 121.0(2)
C3 C4 H4 119.5
C5 C4 H4 119.5
C6 C7 C8 118.8(2)
C6 C7 H7 120.6
C8 C7 H7 120.6
C5 C6 C7 121.8(2)
C5 C6 Cl4 119.2(2)
C7 C6 Cl4 119.0(2)
C7 C8 C3 120.8(2)
C7 C8 H8 119.6
C3 C8 H8 119.6
C10 C9 C14 118.4(2)
C10 C9 C2 124.3(2)
C14 C9 C2 117.3(2)
C12 C11 C10 118.7(2)
C12 C11 H11 120.7
C10 C11 H11 120.7
C11 C10 C9 120.9(2)
C11 C10 H10 119.5
C9 C10 H10 119.5
F1 C12 C13 118.8(2)
F1 C12 C11 118.6(2)
C13 C12 C11 122.6(2)
C12 C13 C14 118.1(2)
C12 C13 H13 120.9
C14 C13 H13 120.9
C13 C14 C9 121.2(2)
C13 C14 H14 119.4
C9 C14 H14 119.4
C16 C15 Cl6 110.17(16)
C16 C15 Cl5 113.21(17)
Cl6 C15 Cl5 108.78(13)
C16 C15 Cl7 109.42(16)
Cl6 C15 Cl7 107.56(13)
Cl5 C15 Cl7 107.52(13)
C17 C16 C23 113.0(2)
C17 C16 C15 114.57(19)
C23 C16 C15 111.82(19)
C17 C16 H16 105.5
C23 C16 H16 105.5
C15 C16 H16 105.5
C18 C17 C22 117.8(2)
C18 C17 C16 124.5(2)
C22 C17 C16 117.6(2)
C19 C18 C17 121.0(2)
C19 C18 H18 119.5
C17 C18 H18 119.5
C20 C19 C18 119.5(2)
C20 C19 H19 120.3
C18 C19 H19 120.3
C21 C20 C19 120.9(2)
C21 C20 Cl8 120.17(19)
C19 C20 Cl8 118.94(19)
C22 C21 C20 119.0(2)
C22 C21 H21 120.5
C20 C21 H21 120.5
C21 C22 C17 121.8(2)
C21 C22 H22 119.1
C17 C22 H22 119.1
C24 C23 C28 118.6(2)
C24 C23 C16 119.6(2)
C28 C23 C16 121.9(2)
C25 C24 C23 121.1(2)
C25 C24 H24 119.4
C23 C24 H24 119.4
C26 C25 C24 118.4(3)
C26 C25 H25 120.8
C24 C25 H25 120.8
F2 C26 C25 118.8(2)
F2 C26 C27 118.3(2)
C25 C26 C27 122.9(2)
C26 C27 C28 118.0(3)
C26 C27 H27 121.0
C28 C27 H27 121.0
C27 C28 C23 121.0(3)
C27 C28 H28 119.5
C23 C28 H28 119.5

loop_
_geom_bond_atom_site_label_1
_geom_bond_atom_site_label_2
_geom_bond_distance
Cl1 C1 1.788(3)
C1 C2 1.556(3)
C1 Cl2 1.776(2)
C1 Cl3 1.783(3)
F1 C12 1.360(3)
C2 C9 1.526(3)
C2 C3 1.534(3)
C2 H2 1.0000
F2 C26 1.361(3)
C3 C4 1.389(3)
C3 C8 1.398(3)
Cl5 C15 1.781(2)
C5 C6 1.380(4)
C5 C4 1.392(3)
C5 H5 0.9500
Cl4 C6 1.748(2)
C4 H4 0.9500
Cl7 C15 1.784(3)
C7 C6 1.385(4)
C7 C8 1.389(3)
C7 H7 0.9500
Cl6 C15 1.778(2)
Cl8 C20 1.740(2)
C8 H8 0.9500
C9 C10 1.392(3)
C9 C14 1.398(3)
C11 C12 1.381(4)
C11 C10 1.384(4)
C11 H11 0.9500
C10 H10 0.9500
C12 C13 1.367(4)
C13 C14 1.392(4)
C13 H13 0.9500
C14 H14 0.9500
C15 C16 1.555(3)
C16 C17 1.524(3)
C16 C23 1.527(3)
C16 H16 1.0000
C17 C18 1.397(3)
C17 C22 1.401(3)
C18 C19 1.388(4)
C18 H18 0.9500
C19 C20 1.386(3)
C19 H19 0.9500
C20 C21 1.384(3)
C21 C22 1.381(4)
C21 H21 0.9500
C22 H22 0.9500
C23 C24 1.393(3)
C23 C28 1.397(3)
C24 C25 1.384(4)
C24 H24 0.9500
C25 C26 1.372(4)
C25 H25 0.9500
C26 C27 1.379(4)
C27 C28 1.392(3)
C27 H27 0.9500
C28 H28 0.9500
